data_7029864
loop_
_publ_author_name
'Cao, Wei'
'Zheng, Xiang-Jun'
'Fang, De-Cai'
'Jin, Lin-Pei'

_publ_section_title
;
 A highly selective and sensitive Zn(ii) complex-based chemosensor for
 sequential recognition of Cu(ii) and cyanide.
;
_journal_issue 19
_journal_name_full 'Dalton transactions (Cambridge, England : 2003)'
_journal_page_first 7298
_journal_page_last 7303
_journal_paper_doi 10.1039/c3dt53647e
_journal_volume 43
_journal_year 2014
_chemical_formula_sum 'C26 H19 N3 O3 Zn'
_chemical_formula_weight 486.81
_chemical_name_systematic
; 
 ? 
;
_space_group_IT_number 14
_symmetry_cell_setting monoclinic
_symmetry_space_group_name_Hall '-P 2ybc'
_symmetry_space_group_name_H-M 'P 1 21/c 1'
_atom_sites_solution_hydrogens geom
_atom_sites_solution_primary direct
_atom_sites_solution_secondary difmap
_audit_creation_method SHELXL-97
_cell_angle_alpha 90.00
_cell_angle_beta 94.3740(10)
_cell_angle_gamma 90.00
_cell_formula_units_Z 4
_cell_length_a 11.5221(7)
_cell_length_b 21.9315(13)
_cell_length_c 8.3869(5)
_cell_measurement_reflns_used 3699
_cell_measurement_temperature 296(2)
_cell_measurement_theta_max 26.64
_cell_measurement_theta_min 2.61
_cell_volume 2113.2(2)
_computing_cell_refinement 'Bruker SMART'
_computing_data_collection 'Bruker SMART'
_computing_data_reduction 'Bruker SAINT'
_computing_molecular_graphics 'Bruker SHELXTL'
_computing_publication_material 'Bruker SHELXTL'
_computing_structure_refinement 'SHELXL-97 (Sheldrick, 1997)'
_computing_structure_solution 'SHELXS-97 (Sheldrick, 1990)'
_diffrn_ambient_temperature 296(2)
_diffrn_measured_fraction_theta_full 0.987
_diffrn_measured_fraction_theta_max 0.987
_diffrn_measurement_device_type 'CCD area detector'
_diffrn_measurement_method 'phi and omega scans'
_diffrn_radiation_monochromator graphite
_diffrn_radiation_source 'fine-focus sealed tube'
_diffrn_radiation_type MoK\a
_diffrn_radiation_wavelength 0.71073
_diffrn_reflns_av_R_equivalents 0.0313
_diffrn_reflns_av_sigmaI/netI 0.0407
_diffrn_reflns_limit_h_max 14
_diffrn_reflns_limit_h_min -13
_diffrn_reflns_limit_k_max 28
_diffrn_reflns_limit_k_min -25
_diffrn_reflns_limit_l_max 10
_diffrn_reflns_limit_l_min -10
_diffrn_reflns_number 12727
_diffrn_reflns_theta_full 27.55
_diffrn_reflns_theta_max 27.55
_diffrn_reflns_theta_min 1.77
_exptl_absorpt_coefficient_mu 1.198
_exptl_absorpt_correction_T_max 0.8896
_exptl_absorpt_correction_T_min 0.8223
_exptl_absorpt_correction_type multi-scan
_exptl_absorpt_process_details SADABS
_exptl_crystal_colour yellow
_exptl_crystal_density_diffrn 1.530
_exptl_crystal_density_method 'not measured'
_exptl_crystal_description block
_exptl_crystal_F_000 1000
_exptl_crystal_size_max 0.17
_exptl_crystal_size_mid 0.13
_exptl_crystal_size_min 0.10
_refine_diff_density_max 0.484
_refine_diff_density_min -0.342
_refine_diff_density_rms 0.062
_refine_ls_extinction_method none
_refine_ls_goodness_of_fit_ref 1.034
_refine_ls_hydrogen_treatment mixed
_refine_ls_matrix_type full
_refine_ls_number_parameters 299
_refine_ls_number_reflns 4806
_refine_ls_number_restraints 0
_refine_ls_restrained_S_all 1.034
_refine_ls_R_factor_all 0.0520
_refine_ls_R_factor_gt 0.0358
_refine_ls_shift/su_max 0.001
_refine_ls_shift/su_mean 0.000
_refine_ls_structure_factor_coef Fsqd
_refine_ls_weighting_details 'calc w=1/[\s^2^(Fo^2^)+(0.0471P)^2^+0.4329P] where P=(Fo^2^+2Fc^2^)/3'
_refine_ls_weighting_scheme calc
_refine_ls_wR_factor_gt 0.0874
_refine_ls_wR_factor_ref 0.0944
_reflns_number_gt 3732
_reflns_number_total 4806
_reflns_threshold_expression >2sigma(I)
_cod_data_source_file c3dt53647e2.cif
_cod_data_source_block 1
_cod_depositor_comments
;
The following automatic conversions were performed:

'_symmetry_cell_setting' value 'Monoclinic' changed to 'monoclinic'
according to
/usr/data/users/saulius/crontab/automatic-downloads/rss-feeds/RSC/lib/dictionaries/cif_core.dic
dictionary named 'cif_core.dic' version 2.4.2 from
2011-04-26.

'_exptl_absorpt_correction_type' value 'Multi-scan'
changed to 'multi-scan' according to
/usr/data/users/saulius/crontab/automatic-downloads/rss-feeds/RSC/lib/dictionaries/cif_core.dic
dictionary named 'cif_core.dic' version 2.4.2 from 2011-04-26.

Automatic conversion script
Id: cif_fix_values 2281 2013-09-26 08:29:07Z andrius 

 Adding full bibliography for
 ./tmp-cod-update-bibliographies-12899/cifs/7029864.cif.
;
_cod_original_sg_symbol_H-M P2(1)/c
_cod_database_code 7029864

loop_
_symmetry_equiv_pos_as_xyz
'x, y, z'
'-x, y+1/2, -z+1/2'
'-x, -y, -z'
'x, -y-1/2, z-1/2'

loop_
_atom_site_label
_atom_site_type_symbol
_atom_site_fract_x
_atom_site_fract_y
_atom_site_fract_z
_atom_site_U_iso_or_equiv
_atom_site_adp_type
_atom_site_occupancy
_atom_site_symmetry_multiplicity
_atom_site_calc_flag
_atom_site_refinement_flags
C1 C 1.0891(2) 0.15393(10) 0.3712(3) 0.0299(5) Uani 1 1 d .
C2 C 1.1801(2) 0.11696(12) 0.3268(3) 0.0396(6) Uani 1 1 d .
H2 H 1.1833 0.0756 0.3518 0.048 Uiso 1 1 calc R
C3 C 1.2651(2) 0.14463(13) 0.2440(4) 0.0479(7) Uani 1 1 d .
H3 H 1.3279 0.1215 0.2154 0.058 Uiso 1 1 calc R
C4 C 1.2593(3) 0.20626(14) 0.2021(4) 0.0513(7) Uani 1 1 d .
H4 H 1.3179 0.2229 0.1454 0.062 Uiso 1 1 calc R
C5 C 1.1695(2) 0.24274(12) 0.2422(3) 0.0433(7) Uani 1 1 d .
H5 H 1.1652 0.2837 0.2133 0.052 Uiso 1 1 calc R
C6 C 1.0849(2) 0.21524(11) 0.3290(3) 0.0322(5) Uani 1 1 d .
C7 C 0.9302(2) 0.19177(10) 0.4547(3) 0.0280(5) Uani 1 1 d .
C8 C 0.8174(2) 0.20081(10) 0.5223(3) 0.0292(5) Uani 1 1 d .
C9 C 0.7357(2) 0.15318(10) 0.5312(3) 0.0300(5) Uani 1 1 d .
C10 C 0.6286(2) 0.16567(12) 0.5909(3) 0.0410(6) Uani 1 1 d .
H10 H 0.5744 0.1345 0.5973 0.049 Uiso 1 1 calc R
C11 C 0.6019(2) 0.22357(14) 0.6407(4) 0.0485(7) Uani 1 1 d .
H11 H 0.5303 0.2311 0.6809 0.058 Uiso 1 1 calc R
C12 C 0.6812(2) 0.27033(12) 0.6311(3) 0.0447(7) Uani 1 1 d .
H12 H 0.6633 0.3093 0.6654 0.054 Uiso 1 1 calc R
C13 C 0.7870(2) 0.25899(11) 0.5704(3) 0.0368(6) Uani 1 1 d .
H13 H 0.8392 0.2909 0.5614 0.044 Uiso 1 1 calc R
C14 C 0.6860(2) 0.06190(10) 0.4034(3) 0.0295(5) Uani 1 1 d .
H14 H 0.6143 0.0809 0.3827 0.035 Uiso 1 1 calc R
C15 C 0.69496(19) 0.00133(10) 0.3419(3) 0.0273(5) Uani 1 1 d .
C16 C 0.80137(19) -0.03058(10) 0.3447(3) 0.0252(5) Uani 1 1 d .
C17 C 0.8057(2) -0.08598(11) 0.2560(3) 0.0325(5) Uani 1 1 d .
H17 H 0.8756 -0.1071 0.2565 0.039 Uiso 1 1 calc R
C18 C 0.7108(2) -0.10842(12) 0.1715(3) 0.0362(6) Uani 1 1 d .
H18 H 0.7179 -0.1439 0.1122 0.043 Uiso 1 1 calc R
C19 C 0.6010(2) -0.07971(11) 0.1704(3) 0.0328(5) Uani 1 1 d .
C20 C 0.5025(2) -0.10447(14) 0.0832(3) 0.0452(7) Uani 1 1 d .
H20 H 0.5103 -0.1397 0.0232 0.054 Uiso 1 1 calc R
C21 C 0.3959(3) -0.07741(14) 0.0858(4) 0.0514(7) Uani 1 1 d .
H21 H 0.3318 -0.0938 0.0267 0.062 Uiso 1 1 calc R
C22 C 0.3836(2) -0.02526(14) 0.1769(4) 0.0504(7) Uani 1 1 d .
H22 H 0.3108 -0.0072 0.1798 0.060 Uiso 1 1 calc R
C23 C 0.4783(2) -0.00003(12) 0.2631(3) 0.0414(6) Uani 1 1 d .
H23 H 0.4678 0.0343 0.3254 0.050 Uiso 1 1 calc R
C24 C 0.59131(19) -0.02514(11) 0.2591(3) 0.0304(5) Uani 1 1 d .
C25 C 0.92026(19) 0.08789(11) 0.8796(3) 0.0304(5) Uani 1 1 d .
C26 C 0.9147(3) 0.07118(14) 1.0522(3) 0.0477(7) Uani 1 1 d .
H26A H 0.9904 0.0587 1.0958 0.072 Uiso 1 1 calc R
H26B H 0.8605 0.0383 1.0610 0.072 Uiso 1 1 calc R
H26C H 0.8896 0.1059 1.1103 0.072 Uiso 1 1 calc R
N1 N 0.99061(16) 0.13989(8) 0.4510(2) 0.0284(4) Uani 1 1 d .
N2 N 0.98478(17) 0.23809(9) 0.3852(2) 0.0335(5) Uani 1 1 d .
H2A H 0.9611 0.2752 0.3775 0.040 Uiso 1 1 calc R
N3 N 0.76489(16) 0.09340(8) 0.4839(2) 0.0283(4) Uani 1 1 d .
O1 O 0.89832(12) -0.01292(7) 0.42484(19) 0.0281(3) Uani 1 1 d .
O2 O 0.91187(14) 0.04394(7) 0.7799(2) 0.0328(4) Uani 1 1 d .
O3 O 0.93442(17) 0.14127(8) 0.8387(2) 0.0453(5) Uani 1 1 d .
Zn1 Zn 0.93436(2) 0.062064(11) 0.55448(3) 0.02643(9) Uani 1 1 d .

loop_
_atom_site_aniso_label
_atom_site_aniso_U_11
_atom_site_aniso_U_22
_atom_site_aniso_U_33
_atom_site_aniso_U_23
_atom_site_aniso_U_13
_atom_site_aniso_U_12
C1 0.0327(12) 0.0270(12) 0.0296(12) 0.0020(9) -0.0006(10) -0.0040(10)
C2 0.0422(15) 0.0325(13) 0.0451(15) 0.0045(11) 0.0092(12) 0.0056(11)
C3 0.0424(16) 0.0478(17) 0.0554(18) 0.0045(14) 0.0156(13) 0.0050(13)
C4 0.0482(17) 0.0522(18) 0.0552(19) 0.0040(14) 0.0154(14) -0.0126(14)
C5 0.0529(17) 0.0285(13) 0.0489(16) 0.0054(12) 0.0070(13) -0.0115(12)
C6 0.0359(13) 0.0280(12) 0.0321(13) -0.0010(10) -0.0019(10) -0.0029(10)
C7 0.0327(12) 0.0215(11) 0.0288(12) -0.0001(9) -0.0041(10) 0.0008(9)
C8 0.0327(12) 0.0244(11) 0.0301(12) 0.0020(9) -0.0012(10) 0.0059(9)
C9 0.0329(12) 0.0255(12) 0.0314(12) 0.0025(9) 0.0007(10) 0.0065(10)
C10 0.0353(14) 0.0364(14) 0.0520(16) -0.0016(12) 0.0079(12) 0.0036(11)
C11 0.0435(16) 0.0455(17) 0.0580(19) -0.0035(14) 0.0128(13) 0.0164(13)
C12 0.0561(17) 0.0306(14) 0.0475(16) -0.0060(12) 0.0048(13) 0.0168(13)
C13 0.0458(15) 0.0240(12) 0.0398(14) -0.0010(10) -0.0012(12) 0.0041(11)
C14 0.0231(11) 0.0294(12) 0.0360(13) 0.0031(10) 0.0024(9) 0.0049(10)
C15 0.0261(11) 0.0260(11) 0.0296(12) 0.0028(9) 0.0009(9) -0.0005(9)
C16 0.0259(11) 0.0227(11) 0.0269(11) 0.0032(9) 0.0020(9) -0.0011(9)
C17 0.0276(12) 0.0309(12) 0.0387(14) -0.0061(11) 0.0009(10) 0.0030(10)
C18 0.0374(13) 0.0324(13) 0.0384(14) -0.0089(11) 0.0007(11) -0.0007(11)
C19 0.0294(12) 0.0334(13) 0.0349(13) -0.0006(10) -0.0029(10) -0.0059(10)
C20 0.0396(15) 0.0486(16) 0.0462(16) -0.0080(13) -0.0038(12) -0.0085(13)
C21 0.0345(15) 0.0554(18) 0.0617(19) -0.0043(15) -0.0133(13) -0.0084(13)
C22 0.0279(13) 0.0489(17) 0.073(2) 0.0012(15) -0.0063(13) 0.0004(12)
C23 0.0286(13) 0.0359(14) 0.0588(18) -0.0015(13) -0.0017(12) -0.0013(11)
C24 0.0264(12) 0.0299(12) 0.0346(13) 0.0046(10) -0.0002(10) -0.0037(10)
C25 0.0261(12) 0.0305(12) 0.0343(13) -0.0013(10) 0.0008(10) 0.0048(10)
C26 0.0590(18) 0.0506(18) 0.0328(14) -0.0016(12) -0.0006(13) 0.0136(14)
N1 0.0307(10) 0.0227(10) 0.0318(10) 0.0021(8) 0.0023(8) 0.0026(8)
N2 0.0395(12) 0.0199(9) 0.0408(12) 0.0049(8) 0.0013(9) -0.0007(8)
N3 0.0273(10) 0.0220(10) 0.0357(11) 0.0021(8) 0.0037(8) 0.0020(8)
O1 0.0234(8) 0.0235(8) 0.0367(9) -0.0044(7) -0.0027(7) 0.0022(6)
O2 0.0394(10) 0.0266(8) 0.0323(9) -0.0026(7) 0.0017(7) 0.0001(7)
O3 0.0605(12) 0.0242(9) 0.0522(12) -0.0027(8) 0.0115(10) -0.0006(8)
Zn1 0.02831(15) 0.01970(14) 0.03099(16) 0.00069(11) 0.00032(10) 0.00097(11)

loop_
_atom_type_symbol
_atom_type_description
_atom_type_scat_dispersion_real
_atom_type_scat_dispersion_imag
_atom_type_scat_source
C C 0.0033 0.0016 'International Tables Vol C Tables 4.2.6.8 and 6.1.1.4'
H H 0.0000 0.0000 'International Tables Vol C Tables 4.2.6.8 and 6.1.1.4'
N N 0.0061 0.0033 'International Tables Vol C Tables 4.2.6.8 and 6.1.1.4'
O O 0.0106 0.0060 'International Tables Vol C Tables 4.2.6.8 and 6.1.1.4'
Zn Zn 0.2839 1.4301 'International Tables Vol C Tables 4.2.6.8 and 6.1.1.4'

loop_
_geom_angle_atom_site_label_1
_geom_angle_atom_site_label_2
_geom_angle_atom_site_label_3
_geom_angle
_geom_angle_site_symmetry_3
C6 C1 N1 108.8(2) .
C6 C1 C2 120.3(2) .
N1 C1 C2 130.8(2) .
C3 C2 C1 116.9(2) .
C3 C2 H2 121.5 .
C1 C2 H2 121.5 .
C2 C3 C4 121.9(3) .
C2 C3 H3 119.0 .
C4 C3 H3 119.0 .
C5 C4 C3 121.7(3) .
C5 C4 H4 119.1 .
C3 C4 H4 119.1 .
C4 C5 C6 116.5(2) .
C4 C5 H5 121.8 .
C6 C5 H5 121.8 .
N2 C6 C1 106.2(2) .
N2 C6 C5 131.2(2) .
C1 C6 C5 122.6(2) .
N1 C7 N2 111.7(2) .
N1 C7 C8 127.0(2) .
N2 C7 C8 121.3(2) .
C13 C8 C9 118.7(2) .
C13 C8 C7 119.0(2) .
C9 C8 C7 122.2(2) .
C10 C9 C8 119.0(2) .
C10 C9 N3 121.2(2) .
C8 C9 N3 119.7(2) .
C11 C10 C9 120.9(3) .
C11 C10 H10 119.5 .
C9 C10 H10 119.5 .
C10 C11 C12 120.2(3) .
C10 C11 H11 119.9 .
C12 C11 H11 119.9 .
C13 C12 C11 119.7(2) .
C13 C12 H12 120.2 .
C11 C12 H12 120.2 .
C12 C13 C8 121.4(2) .
C12 C13 H13 119.3 .
C8 C13 H13 119.3 .
N3 C14 C15 128.1(2) .
N3 C14 H14 115.9 .
C15 C14 H14 115.9 .
C16 C15 C14 122.8(2) .
C16 C15 C24 119.4(2) .
C14 C15 C24 117.6(2) .
O1 C16 C15 124.4(2) .
O1 C16 C17 117.02(19) .
C15 C16 C17 118.6(2) .
C18 C17 C16 121.7(2) .
C18 C17 H17 119.2 .
C16 C17 H17 119.2 .
C17 C18 C19 122.0(2) .
C17 C18 H18 119.0 .
C19 C18 H18 119.0 .
C20 C19 C18 121.1(2) .
C20 C19 C24 120.3(2) .
C18 C19 C24 118.6(2) .
C21 C20 C19 120.9(3) .
C21 C20 H20 119.6 .
C19 C20 H20 119.6 .
C20 C21 C22 119.8(3) .
C20 C21 H21 120.1 .
C22 C21 H21 120.1 .
C23 C22 C21 120.6(3) .
C23 C22 H22 119.7 .
C21 C22 H22 119.7 .
C22 C23 C24 121.6(3) .
C22 C23 H23 119.2 .
C24 C23 H23 119.2 .
C23 C24 C19 116.7(2) .
C23 C24 C15 123.8(2) .
C19 C24 C15 119.5(2) .
O3 C25 O2 122.7(2) .
O3 C25 C26 121.1(2) .
O2 C25 C26 116.2(2) .
C25 C26 H26A 109.5 .
C25 C26 H26B 109.5 .
H26A C26 H26B 109.5 .
C25 C26 H26C 109.5 .
H26A C26 H26C 109.5 .
H26B C26 H26C 109.5 .
C7 N1 C1 105.51(19) .
C7 N1 Zn1 121.29(16) .
C1 N1 Zn1 133.18(15) .
C7 N2 C6 107.75(19) .
C7 N2 H2A 126.1 .
C6 N2 H2A 126.1 .
C14 N3 C9 117.93(19) .
C14 N3 Zn1 124.89(16) .
C9 N3 Zn1 117.17(15) .
C16 O1 Zn1 130.75(14) .
C16 O1 Zn1 126.81(13) 3_756
Zn1 O1 Zn1 102.45(6) 3_756
C25 O2 Zn1 117.92(15) .
O2 Zn1 O1 108.63(7) .
O2 Zn1 N1 130.24(7) .
O1 Zn1 N1 121.09(7) .
O2 Zn1 N3 98.53(7) .
O1 Zn1 N3 88.05(7) .
N1 Zn1 N3 85.73(7) .
O2 Zn1 O1 90.24(6) 3_756
O1 Zn1 O1 77.55(6) 3_756
N1 Zn1 O1 97.94(7) 3_756
N3 Zn1 O1 164.97(7) 3_756

loop_
_geom_bond_atom_site_label_1
_geom_bond_atom_site_label_2
_geom_bond_distance
_geom_bond_site_symmetry_2
C1 C6 1.390(3) .
C1 N1 1.395(3) .
C1 C2 1.398(3) .
C2 C3 1.383(4) .
C2 H2 0.9300 .
C3 C4 1.397(4) .
C3 H3 0.9300 .
C4 C5 1.369(4) .
C4 H4 0.9300 .
C5 C6 1.397(3) .
C5 H5 0.9300 .
C6 N2 1.374(3) .
C7 N1 1.335(3) .
C7 N2 1.350(3) .
C7 C8 1.471(3) .
C8 C13 1.391(3) .
C8 C9 1.412(3) .
C9 C10 1.393(3) .
C9 N3 1.418(3) .
C10 C11 1.379(4) .
C10 H10 0.9300 .
C11 C12 1.380(4) .
C11 H11 0.9300 .
C12 C13 1.379(4) .
C12 H12 0.9300 .
C13 H13 0.9300 .
C14 N3 1.291(3) .
C14 C15 1.432(3) .
C14 H14 0.9300 .
C15 C16 1.410(3) .
C15 C24 1.456(3) .
C16 O1 1.317(2) .
C16 C17 1.427(3) .
C17 C18 1.350(3) .
C17 H17 0.9300 .
C18 C19 1.413(3) .
C18 H18 0.9300 .
C19 C20 1.411(3) .
C19 C24 1.418(3) .
C20 C21 1.365(4) .
C20 H20 0.9300 .
C21 C22 1.389(4) .
C21 H21 0.9300 .
C22 C23 1.378(4) .
C22 H22 0.9300 .
C23 C24 1.416(3) .
C23 H23 0.9300 .
C25 O3 1.234(3) .
C25 O2 1.275(3) .
C25 C26 1.499(4) .
C26 H26A 0.9600 .
C26 H26B 0.9600 .
C26 H26C 0.9600 .
N1 Zn1 2.0424(18) .
N2 H2A 0.8600 .
N3 Zn1 2.1117(19) .
O1 Zn1 1.9975(15) .
O1 Zn1 2.2039(15) 3_756
O2 Zn1 1.9686(17) .
Zn1 O1 2.2039(15) 3_756
